data_7211825
loop_
_publ_author_name
'Hu, Mi-Xia'
'Chen, Ya-Guang'
'Zhang, Chun-Jing'
'Kong, Qing-Jiao'

_publ_section_title
;
 High-dimensional frameworks dependent on coordination mode of ligand
 controlled by acidity of reaction solution. Syntheses, structures,
 magnetic and fluorescence properties of eight new compounds
;
_journal_issue 5
_journal_name_full CrystEngComm
_journal_page_first 1454
_journal_paper_doi 10.1039/b915118d
_journal_volume 12
_journal_year 2010
_chemical_formula_sum 'C28 H38 La4 N4 O84 W12'
_chemical_formula_weight 4536.35
_chemical_name_systematic
;
?
;
_space_group_IT_number 2
_symmetry_cell_setting triclinic
_symmetry_space_group_name_Hall '-P 1'
_symmetry_space_group_name_H-M 'P -1'
_atom_sites_solution_hydrogens geom
_atom_sites_solution_primary direct
_atom_sites_solution_secondary difmap
_audit_creation_method SHELXL-97
_cell_angle_alpha 69.428(5)
_cell_angle_beta 72.781(5)
_cell_angle_gamma 86.709(5)
_cell_formula_units_Z 1
_cell_length_a 11.726(5)
_cell_length_b 14.404(5)
_cell_length_c 16.156(5)
_cell_measurement_reflns_used 24.8
_cell_measurement_temperature 293(2)
_cell_measurement_theta_max 14.6
_cell_measurement_theta_min 7.0
_cell_volume 2436.9(15)
_computing_cell_refinement 'Bruker SMART'
_computing_data_collection 'Bruker SMART'
_computing_data_reduction 'Bruker SAINT'
_computing_structure_refinement 'SHELXL-97 (Sheldrick, 1997)'
_computing_structure_solution 'SHELXS-97 (Sheldrick, 1990)'
_diffrn_ambient_temperature 293(2)
_diffrn_measured_fraction_theta_full 0.973
_diffrn_measured_fraction_theta_max 0.973
_diffrn_measurement_device_type 'CCD area detector'
_diffrn_measurement_method 'phi and omega scans'
_diffrn_radiation_monochromator graphite
_diffrn_radiation_source 'fine-focus sealed tube'
_diffrn_radiation_type MoK\a
_diffrn_radiation_wavelength 0.71069
_diffrn_reflns_av_R_equivalents 0.0425
_diffrn_reflns_av_sigmaI/netI 0.1048
_diffrn_reflns_limit_h_max 14
_diffrn_reflns_limit_h_min -14
_diffrn_reflns_limit_k_max 17
_diffrn_reflns_limit_k_min -17
_diffrn_reflns_limit_l_max 19
_diffrn_reflns_limit_l_min -18
_diffrn_reflns_number 12986
_diffrn_reflns_theta_full 25.75
_diffrn_reflns_theta_max 25.75
_diffrn_reflns_theta_min 1.67
_diffrn_standards_decay_% none
_diffrn_standards_number 0
_exptl_absorpt_coefficient_mu 15.920
_exptl_absorpt_correction_T_max 0.200
_exptl_absorpt_correction_T_min 0.138
_exptl_absorpt_correction_type empirical
_exptl_crystal_colour colorless
_exptl_crystal_density_diffrn 3.091
_exptl_crystal_density_method 'not measured'
_exptl_crystal_description strip
_exptl_crystal_F_000 2022
_exptl_crystal_size_max 0.133
_exptl_crystal_size_mid 0.113
_exptl_crystal_size_min 0.101
_refine_diff_density_max 4.361
_refine_diff_density_min -2.569
_refine_diff_density_rms 0.451
_refine_ls_extinction_coef 0.00100(8)
_refine_ls_extinction_expression Fc^*^=kFc[1+0.001xFc^2^\l^3^/sin(2\q)]^-1/4^
_refine_ls_extinction_method SHELXL
_refine_ls_goodness_of_fit_ref 1.122
_refine_ls_hydrogen_treatment refall
_refine_ls_matrix_type full
_refine_ls_number_parameters 668
_refine_ls_number_reflns 9099
_refine_ls_number_restraints 186
_refine_ls_restrained_S_all 1.111
_refine_ls_R_factor_all 0.1331
_refine_ls_R_factor_gt 0.0933
_refine_ls_shift/su_max 0.001
_refine_ls_shift/su_mean 0.000
_refine_ls_structure_factor_coef Fsqd
_refine_ls_weighting_details 'calc w=1/[\s^2^(Fo^2^)+(0.0541P)^2^+217.5564P] where P=(Fo^2^+2Fc^2^)/3'
_refine_ls_weighting_scheme calc
_refine_ls_wR_factor_gt 0.1868
_refine_ls_wR_factor_ref 0.2040
_reflns_number_gt 6313
_reflns_number_total 9099
_reflns_threshold_expression >2sigma(I)
_cod_data_source_file b915118d.txt
_cod_data_source_block 1
_cod_depositor_comments
;
The following automatic conversions were performed:

'_symmetry_cell_setting' value 'Triclinic ' changed to 'triclinic'
according to /home/saulius/struct/CIF-dictionaries/cif_core.dic
dictionary named 'cif_core.dic' version 2.4.2 from
2011-04-26.

'_refine_ls_hydrogen_treatment' value 'Refall' changed
to 'refall' according to
/home/saulius/struct/CIF-dictionaries/cif_core.dic dictionary named
'cif_core.dic' version 2.4.2 from 2011-04-26.

Automatic conversion script
Id: cif_fix_values 1891 2012-01-12 08:04:46Z andrius 
;
_cod_database_code 7211825

loop_
_symmetry_equiv_pos_as_xyz
'x, y, z'
'-x, -y, -z'

loop_
_atom_site_label
_atom_site_type_symbol
_atom_site_fract_x
_atom_site_fract_y
_atom_site_fract_z
_atom_site_U_iso_or_equiv
_atom_site_adp_type
_atom_site_occupancy
_atom_site_symmetry_multiplicity
_atom_site_calc_flag
_atom_site_refinement_flags
W1 W 0.78586(11) 0.40787(8) 0.43545(9) 0.0265(3) Uani 1 1 d .
W2 W 1.08752(11) 0.39392(8) 0.32918(9) 0.0272(3) Uani 1 1 d .
W3 W 0.69497(11) 0.51124(9) 0.60954(10) 0.0352(4) Uani 1 1 d .
W5 W 0.82979(12) 0.28249(9) 0.65263(10) 0.0394(4) Uani 1 1 d .
W4 W 1.13382(11) 0.27338(9) 0.54481(13) 0.0435(4) Uani 1 1 d .
W6 W 0.95656(11) 0.62265(11) 0.28296(9) 0.0354(4) Uani 1 1 d .
La1 La 1.23055(12) -0.02010(11) 0.55813(11) 0.0168(3) Uani 1 1 d .
La2 La 0.62516(12) 0.00575(11) 0.78980(11) 0.0172(3) Uani 1 1 d .
N2 N 0.5138(17) 0.1579(15) 0.7106(15) 0.017(5) Uani 1 1 d U
N1 N 1.1551(18) -0.0111(15) 0.7284(15) 0.018(4) Uani 1 1 d U
C1 C 1.041(2) 0.008(2) 0.759(2) 0.025(5) Uani 1 1 d U
C2 C 1.003(3) 0.042(2) 0.832(2) 0.034(5) Uani 1 1 d U
H2A H 0.9227 0.0540 0.8530 0.041 Uiso 1 1 calc R
C3 C 1.085(3) 0.059(2) 0.877(2) 0.037(6) Uani 1 1 d U
H3A H 1.0646 0.0891 0.9213 0.044 Uiso 1 1 calc R
C4 C 1.203(3) 0.023(2) 0.845(2) 0.031(5) Uani 1 1 d U
H4A H 1.2597 0.0195 0.8760 0.038 Uiso 1 1 calc R
C5 C 1.230(2) -0.005(2) 0.772(2) 0.026(5) Uani 1 1 d U
C6 C 1.357(2) -0.0263(19) 0.726(2) 0.022(6) Uani 1 1 d U
C7 C 0.957(2) -0.004(2) 0.708(2) 0.025(6) Uani 1 1 d U
C8 C 0.526(2) 0.1877(17) 0.6209(17) 0.013(5) Uani 1 1 d U
C9 C 0.469(2) 0.2696(19) 0.578(2) 0.029(7) Uani 1 1 d .
H9A H 0.4713 0.2834 0.5168 0.034 Uiso 1 1 calc R
C10 C 0.410(2) 0.3283(19) 0.6218(19) 0.020(6) Uani 1 1 d .
H10A H 0.3772 0.3859 0.5915 0.024 Uiso 1 1 calc R
C11 C 0.400(2) 0.299(2) 0.716(2) 0.025(6) Uani 1 1 d .
H11A H 0.3577 0.3374 0.7493 0.030 Uiso 1 1 calc R
C12 C 0.450(2) 0.2169(19) 0.7587(18) 0.017(5) Uani 1 1 d U
C13 C 0.443(3) 0.173(2) 0.859(2) 0.034(7) Uani 1 1 d .
C14 C 0.601(2) 0.1244(19) 0.5728(19) 0.020(6) Uani 1 1 d U
O1 O 0.860(3) 0.438(2) 0.538(2) 0.012(7) Uani 0.50 1 d PU
O1' O 0.969(3) 0.480(2) 0.411(2) 0.018(7) Uani 0.50 1 d PU
O2 O 0.887(3) 0.570(2) 0.557(2) 0.014(7) Uani 0.50 1 d PU
O2' O 0.998(3) 0.621(3) 0.409(3) 0.022(8) Uani 0.50 1 d PU
O4 O 0.6886(19) 0.0010(17) 0.9342(14) 0.042(6) Uani 1 1 d .
O8 O 1.052(2) 0.5199(16) 0.255(2) 0.075(10) Uani 1 1 d .
O11 O 0.924(2) 0.3532(17) 0.3760(19) 0.071(9) Uani 1 1 d .
O12 O 1.4089(18) 0.0951(17) 0.4423(17) 0.045(6) Uani 1 1 d .
O14 O 1.1518(15) 0.0898(14) 0.4227(13) 0.028(5) Uani 1 1 d .
O16 O 0.399(3) 0.2248(19) 0.9092(18) 0.075(10) Uani 1 1 d .
O17 O 0.529(3) -0.1487(17) 0.9307(16) 0.054(7) Uani 1 1 d .
O21 O 1.191(2) -0.1982(18) 0.6804(18) 0.055(7) Uani 1 1 d .
O22 O 0.6089(18) 0.1371(14) 0.4895(15) 0.032(5) Uani 1 1 d .
O23 O 0.684(2) 0.3620(16) 0.402(2) 0.056(8) Uani 1 1 d .
O24 O 0.4798(17) 0.0854(16) 0.8903(13) 0.035(5) Uani 1 1 d .
O26 O 1.3816(17) -0.0289(17) 0.6478(14) 0.036(5) Uani 1 1 d .
O27 O 1.0049(15) -0.0156(12) 0.6345(13) 0.020(4) Uani 1 1 d .
O28 O 0.7445(16) 0.1756(13) 0.7286(14) 0.026(4) Uani 1 1 d .
O29 O 1.1982(15) 0.1629(13) 0.5628(12) 0.023(4) Uani 1 1 d .
O30 O 0.9343(19) 0.6799(18) 0.1792(17) 0.052(7) Uani 1 1 d .
O31 O 1.131(2) 0.3386(19) 0.249(2) 0.065(8) Uani 1 1 d .
O32 O 0.5480(17) 0.5202(18) 0.6622(16) 0.044(6) Uani 1 1 d .
O33 O 1.1058(16) -0.1326(13) 0.5127(13) 0.027(4) Uani 1 1 d U
O34 O 0.783(3) 0.2983(19) 0.5453(16) 0.096(13) Uani 1 1 d .
O35 O 1.274(3) 0.356(2) 0.476(3) 0.116(16) Uani 1 1 d .
O36 O 0.683(4) 0.4692(19) 0.5150(17) 0.102(14) Uani 1 1 d .
O37 O 0.722(4) 0.3784(18) 0.6766(18) 0.092(13) Uani 1 1 d .
O38' O 0.965(3) 0.255(2) 0.582(2) 0.016(7) Uani 0.50 1 d PU
O38 O 0.971(3) 0.195(2) 0.626(2) 0.016(7) Uani 0.50 1 d PU
O40 O 0.767(4) 0.550(2) 0.685(3) 0.118(17) Uani 1 1 d .
O41 O 1.4319(16) -0.0464(13) 0.7741(13) 0.025(4) Uani 1 1 d U
O42 O 0.822(2) 0.5298(15) 0.342(2) 0.078(11) Uani 1 1 d .
O43 O 1.136(3) 0.296(2) 0.650(2) 0.088(10) Uani 1 1 d U
O44 O 0.898(2) 0.303(3) 0.736(3) 0.129(19) Uani 1 1 d .
O45 O 1.110(3) 0.283(2) 0.428(2) 0.075(8) Uani 1 1 d U
O46 O 0.8476(16) -0.0084(14) 0.7471(14) 0.030(5) Uani 1 1 d U
O47 O 0.672(2) -0.1516(16) 0.7509(18) 0.051(7) Uani 1 1 d .
O48 O 0.6601(16) 0.0590(13) 0.6149(13) 0.024(4) Uani 1 1 d .
O1W O 0.754(5) 0.177(3) 0.944(3) 0.17(2) Uani 1 1 d .
H30A H 0.7621 0.1609 1.0007 0.202 Uiso 1 1 d R
H30B H 0.6943 0.2146 0.9287 0.202 Uiso 1 1 d R
O2W O 0.551(10) 0.289(7) 0.303(10) 0.21(6) Uani 0.50 1 d P
H40A H 0.4886 0.3097 0.3384 0.246 Uiso 0.50 1 d PR
H40B H 0.5539 0.2950 0.2450 0.246 Uiso 0.50 1 d PR
O3W O 0.110(18) 0.527(8) 0.865(9) 0.36(14) Uani 0.50 1 d P
H50A H 0.0866 0.5286 0.9228 0.430 Uiso 0.50 1 d PR
H50B H 0.0681 0.5567 0.8254 0.430 Uiso 0.50 1 d PR
O17' O 0.466(4) -0.090(3) 0.948(3) 0.041(10) Uani 0.50 1 d PU
O4W O 0.930(5) 0.220(7) 0.007(6) 0.15(4) Uani 0.50 1 d P
H4B H 0.8627 0.2525 0.0094 0.182 Uiso 0.50 1 d PR
H4C H 0.9712 0.2080 -0.0445 0.182 Uiso 0.50 1 d PR
O5W O 0.327(5) 0.528(9) 0.774(6) 0.18(5) Uani 0.50 1 d P
H5A H 0.3015 0.5306 0.8318 0.217 Uiso 0.50 1 d PR
H5B H 0.2904 0.5623 0.7319 0.217 Uiso 0.50 1 d PR
O6W O 0.2598(17) 0.5123(14) 0.9455(15) 0.032(5) Uani 1 1 d U
H6A H 0.2442 0.5087 1.0046 0.039 Uiso 1 1 d R
H6B H 0.2149 0.5490 0.9105 0.039 Uiso 1 1 d R
O7W O 0.874(3) 0.307(3) 0.872(3) 0.033(9) Uani 0.50 1 d PU
H7A H 0.8642 0.2854 0.9328 0.040 Uiso 0.50 1 d PR
H7B H 0.8437 0.3655 0.8448 0.040 Uiso 0.50 1 d PR
O8W O 0.751(3) 0.534(3) 0.819(3) 0.033(9) Uani 0.50 1 d PU
H8A H 0.7322 0.5247 0.8799 0.040 Uiso 0.50 1 d PR
H8B H 0.7292 0.5891 0.7803 0.040 Uiso 0.50 1 d PR
O9W O 0.425(7) 0.347(6) 0.188(6) 0.12(2) Uani 0.50 1 d PU
H9B H 0.3598 0.3691 0.2200 0.139 Uiso 0.50 1 d PR
H9C H 0.4330 0.3510 0.1298 0.139 Uiso 0.50 1 d PR
O10W O 1.011(8) 0.245(5) 0.170(4) 0.12(3) Uani 0.50 1 d P
H10B H 0.9513 0.2872 0.1760 0.139 Uiso 0.50 1 d PR
H10C H 1.0427 0.2368 0.1150 0.139 Uiso 0.50 1 d PR
O11W O 0.680(8) 0.368(7) 0.876(7) 0.14(3) Uani 0.50 1 d PU
H11B H 0.6700 0.3560 0.9360 0.173 Uiso 0.50 1 d PR
H11C H 0.6391 0.4156 0.8448 0.173 Uiso 0.50 1 d PR

loop_
_atom_site_aniso_label
_atom_site_aniso_U_11
_atom_site_aniso_U_22
_atom_site_aniso_U_33
_atom_site_aniso_U_23
_atom_site_aniso_U_13
_atom_site_aniso_U_12
W1 0.0316(7) 0.0222(6) 0.0296(7) -0.0097(5) -0.0140(6) 0.0009(5)
W2 0.0365(7) 0.0241(6) 0.0267(7) -0.0124(5) -0.0137(6) 0.0050(5)
W3 0.0175(6) 0.0299(7) 0.0408(8) -0.0011(6) 0.0016(6) 0.0070(5)
W5 0.0358(8) 0.0263(7) 0.0454(9) -0.0193(6) 0.0147(6) -0.0154(5)
W4 0.0270(7) 0.0260(7) 0.0964(13) -0.0354(8) -0.0311(8) 0.0138(5)
W6 0.0235(7) 0.0618(9) 0.0285(7) -0.0235(7) -0.0098(6) 0.0041(6)
La1 0.0099(7) 0.0195(7) 0.0223(9) -0.0097(7) -0.0042(6) 0.0024(5)
La2 0.0098(7) 0.0223(8) 0.0183(8) -0.0059(7) -0.0041(6) 0.0022(6)
N2 0.011(8) 0.016(8) 0.021(8) -0.005(7) -0.001(7) 0.000(6)
N1 0.013(7) 0.019(8) 0.018(8) -0.003(6) -0.003(6) -0.002(6)
C1 0.020(7) 0.025(9) 0.029(9) -0.010(7) -0.007(7) 0.006(7)
C2 0.028(8) 0.043(10) 0.034(9) -0.018(8) -0.007(7) 0.004(8)
C3 0.037(9) 0.043(10) 0.035(10) -0.021(8) -0.010(7) 0.003(7)
C4 0.029(8) 0.040(10) 0.027(9) -0.010(8) -0.013(7) -0.001(7)
C5 0.023(8) 0.028(9) 0.027(9) -0.011(7) -0.007(7) -0.005(7)
C6 0.022(6) 0.022(6) 0.022(6) -0.008(2) -0.007(2) 0.0011(11)
C7 0.025(6) 0.024(6) 0.025(6) -0.009(2) -0.007(2) 0.0012(11)
C8 0.013(5) 0.013(5) 0.013(5) -0.005(2) -0.0040(17) 0.0005(11)
C9 0.021(15) 0.020(14) 0.029(17) 0.005(13) -0.006(13) 0.017(12)
C10 0.018(14) 0.023(14) 0.031(16) -0.013(13) -0.020(12) 0.011(11)
C11 0.011(13) 0.026(15) 0.038(18) -0.019(14) 0.004(12) -0.005(11)
C12 0.012(9) 0.026(9) 0.016(9) -0.009(7) -0.003(7) -0.003(7)
C13 0.05(2) 0.014(14) 0.032(18) 0.001(13) -0.013(15) 0.015(13)
C14 0.020(6) 0.020(6) 0.020(6) -0.007(2) -0.0058(19) 0.0011(11)
O1 0.012(7) 0.012(7) 0.012(7) -0.004(3) -0.004(2) 0.0007(11)
O1' 0.018(7) 0.018(7) 0.018(7) -0.006(3) -0.005(2) 0.0011(11)
O2 0.014(7) 0.013(7) 0.014(7) -0.005(3) -0.004(2) 0.0008(11)
O2' 0.022(8) 0.022(8) 0.022(8) -0.008(3) -0.006(2) 0.0011(11)
O4 0.033(12) 0.060(15) 0.021(12) -0.003(11) -0.002(10) -0.017(11)
O8 0.043(15) 0.021(12) 0.13(3) 0.002(14) -0.020(16) 0.025(11)
O11 0.041(15) 0.038(14) 0.067(19) 0.031(13) 0.017(13) 0.018(11)
O12 0.024(12) 0.048(14) 0.048(15) -0.005(12) -0.001(11) -0.008(10)
O14 0.011(9) 0.035(11) 0.024(11) -0.001(9) 0.002(8) 0.003(8)
O16 0.14(3) 0.046(16) 0.031(15) -0.016(13) -0.024(17) 0.038(17)
O17 0.09(2) 0.032(13) 0.030(14) 0.000(11) -0.018(14) -0.002(13)
O21 0.062(17) 0.054(15) 0.059(17) -0.036(14) -0.010(14) -0.008(13)
O22 0.041(13) 0.026(11) 0.041(13) -0.027(10) -0.010(10) 0.008(9)
O23 0.041(14) 0.028(12) 0.11(2) -0.020(14) -0.042(15) 0.011(10)
O24 0.027(11) 0.051(13) 0.019(11) -0.013(10) 0.001(9) 0.022(10)
O26 0.019(11) 0.063(15) 0.021(11) -0.011(11) -0.006(9) 0.011(10)
O27 0.018(9) 0.023(9) 0.028(11) -0.010(9) -0.015(8) 0.000(7)
O28 0.017(10) 0.019(9) 0.035(12) -0.001(9) -0.006(9) -0.002(7)
O29 0.020(10) 0.029(10) 0.013(10) -0.001(8) -0.003(8) -0.004(8)
O30 0.026(12) 0.065(16) 0.051(16) -0.010(13) -0.006(11) 0.011(11)
O31 0.045(15) 0.058(16) 0.09(2) -0.062(16) 0.023(14) -0.010(12)
O32 0.013(10) 0.075(17) 0.042(14) -0.023(13) -0.003(10) 0.015(10)
O33 0.027(4) 0.027(4) 0.027(4) -0.0099(18) -0.0080(16) 0.0010(10)
O34 0.21(4) 0.053(16) 0.015(13) -0.016(12) -0.033(18) 0.09(2)
O35 0.13(3) 0.055(18) 0.15(3) 0.063(19) -0.11(3) -0.069(18)
O36 0.24(4) 0.040(15) 0.025(14) -0.015(13) -0.05(2) 0.08(2)
O37 0.22(4) 0.039(15) 0.039(16) -0.030(13) -0.06(2) 0.07(2)
O38' 0.016(7) 0.016(7) 0.016(7) -0.006(3) -0.005(2) 0.0008(11)
O38 0.016(7) 0.016(7) 0.016(7) -0.006(3) -0.005(2) 0.0008(11)
O40 0.17(4) 0.047(17) 0.14(3) 0.044(19) -0.14(3) -0.04(2)
O41 0.025(4) 0.025(4) 0.025(4) -0.0087(17) -0.0077(16) 0.0013(10)
O42 0.040(15) 0.017(11) 0.10(2) 0.019(12) 0.047(14) 0.018(10)
O43 0.088(13) 0.098(13) 0.097(13) -0.064(10) -0.017(9) -0.007(9)
O44 0.041(16) 0.21(4) 0.27(5) -0.23(4) -0.07(2) 0.05(2)
O45 0.075(8) 0.075(8) 0.075(8) -0.026(3) -0.023(3) 0.0036(11)
O46 0.018(8) 0.037(8) 0.038(9) -0.018(7) -0.005(7) -0.004(6)
O47 0.047(15) 0.039(13) 0.068(18) -0.037(13) 0.001(13) 0.017(11)
O48 0.027(10) 0.019(9) 0.026(11) -0.015(9) 0.000(9) 0.008(8)
O1W 0.23(6) 0.13(4) 0.15(5) -0.06(4) -0.04(4) -0.06(4)
O2W 0.21(12) 0.13(8) 0.33(17) -0.11(10) -0.12(12) 0.07(8)
O3W 0.8(4) 0.17(10) 0.26(15) 0.02(10) -0.4(2) -0.13(16)
O17' 0.041(10) 0.041(10) 0.041(10) -0.014(4) -0.012(3) 0.0021(12)
O4W 0.01(3) 0.21(9) 0.16(8) -0.01(7) 0.01(4) -0.03(4)
O5W 0.02(3) 0.40(17) 0.11(7) -0.09(9) -0.01(4) 0.04(6)
O6W 0.032(5) 0.033(5) 0.032(5) -0.0114(19) -0.0095(17) 0.0022(10)
O7W 0.033(9) 0.033(9) 0.033(9) -0.012(3) -0.010(3) 0.0017(11)
O8W 0.033(9) 0.033(9) 0.033(9) -0.012(3) -0.010(3) 0.0017(11)
O9W 0.12(2) 0.12(2) 0.12(2) -0.041(7) -0.034(6) 0.0061(15)
O10W 0.18(8) 0.08(5) 0.04(4) -0.02(4) 0.02(4) -0.06(5)
O11W 0.14(3) 0.14(3) 0.14(3) -0.048(15) -0.043(14) 0.011(10)

loop_
_atom_type_symbol
_atom_type_description
_atom_type_scat_dispersion_real
_atom_type_scat_dispersion_imag
_atom_type_scat_source
C C 0.0033 0.0016 'International Tables Vol C Tables 4.2.6.8 and 6.1.1.4'
H H 0.0000 0.0000 'International Tables Vol C Tables 4.2.6.8 and 6.1.1.4'
N N 0.0061 0.0033 'International Tables Vol C Tables 4.2.6.8 and 6.1.1.4'
O O 0.0106 0.0060 'International Tables Vol C Tables 4.2.6.8 and 6.1.1.4'
La La -0.2871 2.4523 'International Tables Vol C Tables 4.2.6.8 and 6.1.1.4'
W W -0.8490 6.8722 'International Tables Vol C Tables 4.2.6.8 and 6.1.1.4'

loop_
_geom_angle_atom_site_label_1
_geom_angle_atom_site_label_2
_geom_angle_atom_site_label_3
_geom_angle
_geom_angle_site_symmetry_1
_geom_angle_site_symmetry_3
O23 W1 O42 99.5(14) . .
O23 W1 O34 98.8(15) . .
O42 W1 O34 161.7(16) . .
O23 W1 O11 98.2(13) . .
O42 W1 O11 92.1(9) . .
O34 W1 O11 86.2(11) . .
O23 W1 O36 100.3(15) . .
O42 W1 O36 89.4(11) . .
O34 W1 O36 86.4(10) . .
O11 W1 O36 160.9(16) . .
O23 W1 O1 155.0(13) . .
O42 W1 O1 98.9(14) . .
O34 W1 O1 63.3(13) . .
O11 W1 O1 97.8(13) . .
O36 W1 O1 63.2(14) . .
O23 W1 O1' 153.5(13) . .
O42 W1 O1' 65.2(13) . .
O34 W1 O1' 98.1(15) . .
O11 W1 O1' 62.8(13) . .
O36 W1 O1' 101.0(15) . .
O1 W1 O1' 51.3(12) . .
O31 W2 O40 99.6(17) . 2_766
O31 W2 O11 99.4(13) . .
O40 W2 O11 160.9(18) 2_766 .
O31 W2 O45 95.2(14) . .
O40 W2 O45 90.0(12) 2_766 .
O11 W2 O45 86.5(11) . .
O31 W2 O8 100.1(15) . .
O40 W2 O8 87.8(11) 2_766 .
O11 W2 O8 90.8(10) . .
O45 W2 O8 164.7(14) . .
O31 W2 O2 151.1(13) . 2_766
O40 W2 O2 60.9(16) 2_766 2_766
O11 W2 O2 100.8(13) . 2_766
O45 W2 O2 65.8(12) . 2_766
O8 W2 O2 100.1(13) . 2_766
O31 W2 O1' 157.0(13) . .
O40 W2 O1' 98.1(17) 2_766 .
O11 W2 O1' 64.2(12) . .
O45 W2 O1' 99.4(13) . .
O8 W2 O1' 66.0(13) . .
O2 W2 O1' 51.8(12) 2_766 .
O31 W2 O8W 57.0(12) . 2_766
O40 W2 O8W 53.9(15) 2_766 2_766
O11 W2 O8W 141.7(13) . 2_766
O45 W2 O8W 122.2(13) . 2_766
O8 W2 O8W 67.7(12) . 2_766
O2 W2 O8W 113.5(12) 2_766 2_766
O1' W2 O8W 126.0(12) . 2_766
O32 W3 O36 100.6(15) . .
O32 W3 O35 97.8(15) . 2_766
O36 W3 O35 89.6(14) . 2_766
O32 W3 O37 102.2(14) . .
O36 W3 O37 88.8(10) . .
O35 W3 O37 159.9(17) 2_766 .
O32 W3 O40 100.3(16) . .
O36 W3 O40 159.1(19) . .
O35 W3 O40 88.0(12) 2_766 .
O37 W3 O40 86.4(12) . .
O32 W3 O2 150.6(11) . .
O36 W3 O2 102.0(15) . .
O35 W3 O2 64.1(12) 2_766 .
O37 W3 O2 96.7(15) . .
O40 W3 O2 58.5(16) . .
O32 W3 O1 155.6(11) . .
O36 W3 O1 62.1(14) . .
O35 W3 O1 99.1(16) 2_766 .
O37 W3 O1 62.7(13) . .
O40 W3 O1 97.9(16) . .
O2 W3 O1 53.8(11) . .
O28 W5 O38' 111.7(12) . .
O28 W5 O37 99.7(13) . .
O38' W5 O37 148.1(15) . .
O28 W5 O44 97.1(16) . .
O38' W5 O44 95.6(14) . .
O37 W5 O44 85.9(12) . .
O28 W5 O34 99.5(13) . .
O38' W5 O34 80.3(14) . .
O37 W5 O34 89.2(11) . .
O44 W5 O34 163.2(18) . .
O28 W5 O38 88.5(11) . .
O38' W5 O38 26.3(13) . .
O37 W5 O38 169.3(15) . .
O44 W5 O38 86.3(12) . .
O34 W5 O38 96.3(12) . .
O28 W5 O2' 152.0(10) . 2_766
O38' W5 O2' 55.0(14) . 2_766
O37 W5 O2' 98.8(15) . 2_766
O44 W5 O2' 63.3(16) . 2_766
O34 W5 O2' 101.7(15) . 2_766
O38 W5 O2' 71.2(13) . 2_766
O28 W5 O1 153.6(9) . .
O38' W5 O1 85.2(14) . .
O37 W5 O1 63.4(12) . .
O44 W5 O1 101.4(16) . .
O34 W5 O1 62.2(12) . .
O38 W5 O1 111.2(13) . .
O2' W5 O1 54.4(12) 2_766 .
O29 W4 O43 99.9(12) . .
O29 W4 O38' 110.6(12) . .
O43 W4 O38' 93.9(14) . .
O29 W4 O35 97.9(13) . .
O43 W4 O35 90.5(16) . .
O38' W4 O35 149.9(14) . .
O29 W4 O45 95.7(11) . .
O43 W4 O45 164.4(14) . .
O38' W4 O45 80.0(14) . .
O35 W4 O45 88.0(14) . .
O29 W4 O38 87.8(11) . .
O43 W4 O38 85.7(14) . .
O38' W4 O38 26.0(12) . .
O35 W4 O38 173.6(16) . .
O45 W4 O38 94.3(13) . .
O29 W4 O2' 152.7(11) . 2_766
O43 W4 O2' 62.6(14) . 2_766
O38' W4 O2' 54.2(13) . 2_766
O35 W4 O2' 102.8(16) . 2_766
O45 W4 O2' 102.6(13) . 2_766
O38 W4 O2' 71.0(13) . 2_766
O29 W4 O2 148.9(10) . 2_766
O43 W4 O2 104.0(13) . 2_766
O38' W4 O2 87.4(13) . 2_766
O35 W4 O2 62.7(12) . 2_766
O45 W4 O2 61.6(12) . 2_766
O38 W4 O2 113.3(12) . 2_766
O2' W4 O2 58.3(12) 2_766 2_766
O30 W6 O8 98.5(13) . .
O30 W6 O42 100.5(13) . .
O8 W6 O42 89.0(10) . .
O30 W6 O43 99.7(14) . 2_766
O8 W6 O43 161.8(15) . 2_766
O42 W6 O43 86.2(12) . 2_766
O30 W6 O44 99.0(17) . 2_766
O8 W6 O44 89.1(11) . 2_766
O42 W6 O44 160.5(18) . 2_766
O43 W6 O44 89.6(12) 2_766 2_766
O30 W6 O2' 153.1(13) . .
O8 W6 O2' 101.2(13) . .
O42 W6 O2' 98.1(14) . .
O43 W6 O2' 62.2(14) 2_766 .
O44 W6 O2' 63.3(16) 2_766 .
O30 W6 O1' 153.5(12) . .
O8 W6 O1' 63.1(12) . .
O42 W6 O1' 62.6(12) . .
O43 W6 O1' 99.3(14) 2_766 .
O44 W6 O1' 99.5(16) 2_766 .
O2' W6 O1' 53.5(12) . .
O12 La1 O26 74.3(7) . .
O12 La1 O27 140.4(6) . .
O26 La1 O27 120.8(6) . .
O12 La1 O22 75.1(7) . 2_756
O26 La1 O22 74.0(6) . 2_756
O27 La1 O22 141.9(6) . 2_756
O12 La1 O21 138.5(8) . .
O26 La1 O21 76.6(7) . .
O27 La1 O21 80.4(7) . .
O22 La1 O21 68.8(7) 2_756 .
O12 La1 O14 74.9(6) . .
O26 La1 O14 145.1(6) . .
O27 La1 O14 76.0(6) . .
O22 La1 O14 112.8(6) 2_756 .
O21 La1 O14 138.2(7) . .
O12 La1 O33 123.2(7) . .
O26 La1 O33 142.3(6) . .
O27 La1 O33 69.3(6) . .
O22 La1 O33 79.0(6) 2_756 .
O21 La1 O33 69.3(7) . .
O14 La1 O33 70.2(6) . .
O12 La1 O29 70.4(7) . .
O26 La1 O29 85.1(6) . .
O27 La1 O29 74.7(5) . .
O22 La1 O29 143.3(6) 2_756 .
O21 La1 O29 135.4(6) . .
O14 La1 O29 69.5(6) . .
O33 La1 O29 130.9(5) . .
O12 La1 N1 117.3(7) . .
O26 La1 N1 60.1(6) . .
O27 La1 N1 60.8(6) . .
O22 La1 N1 123.7(6) 2_756 .
O21 La1 N1 70.2(7) . .
O14 La1 N1 123.5(6) . .
O33 La1 N1 119.2(6) . .
O29 La1 N1 65.4(6) . .
O12 La1 O48 63.7(7) . 2_756
O26 La1 O48 112.1(6) . 2_756
O27 La1 O48 125.8(5) . 2_756
O22 La1 O48 46.0(6) 2_756 2_756
O21 La1 O48 102.0(6) . 2_756
O14 La1 O48 66.9(5) . 2_756
O33 La1 O48 61.9(6) . 2_756
O29 La1 O48 122.6(5) . 2_756
N1 La1 O48 169.6(5) . 2_756
O24 La2 O46 134.3(7) . .
O24 La2 O41 80.8(7) . 1_455
O46 La2 O41 144.8(6) . 1_455
O24 La2 O47 145.3(8) . .
O46 La2 O47 72.1(7) . .
O41 La2 O47 75.2(7) 1_455 .
O24 La2 O48 123.3(6) . .
O46 La2 O48 83.5(6) . .
O41 La2 O48 75.4(6) 1_455 .
O47 La2 O48 74.2(7) . .
O24 La2 O17 79.5(8) . .
O46 La2 O17 108.3(8) . .
O41 La2 O17 70.7(7) 1_455 .
O47 La2 O17 69.2(8) . .
O48 La2 O17 135.0(7) . .
O24 La2 O28 82.7(7) . .
O46 La2 O28 66.4(6) . .
O41 La2 O28 133.3(6) 1_455 .
O47 La2 O28 132.0(7) . .
O48 La2 O28 78.1(6) . .
O17 La2 O28 146.8(7) . .
O24 La2 N2 61.7(7) . .
O46 La2 N2 125.3(6) . .
O41 La2 N2 67.8(6) 1_455 .
O47 La2 N2 127.6(8) . .
O48 La2 N2 61.7(6) . .
O17 La2 N2 126.3(8) . .
O28 La2 N2 65.9(6) . .
O24 La2 O4 67.0(7) . .
O46 La2 O4 73.9(7) . .
O41 La2 O4 132.2(6) 1_455 .
O47 La2 O4 112.9(8) . .
O48 La2 O4 152.1(6) . .
O17 La2 O4 69.5(7) . .
O28 La2 O4 77.8(6) . .
N2 La2 O4 119.3(7) . .
O24 La2 O17' 54.7(11) . .
O46 La2 O17' 127.7(11) . .
O41 La2 O17' 65.6(10) 1_455 .
O47 La2 O17' 92.3(12) . .
O48 La2 O17' 140.9(10) . .
O17 La2 O17' 25.3(10) . .
O28 La2 O17' 132.2(11) . .
N2 La2 O17' 104.1(11) . .
O4 La2 O17' 67.0(10) . .
C8 N2 C12 117(2) . .
C8 N2 La2 121.1(15) . .
C12 N2 La2 121.2(16) . .
C5 N1 C1 120(2) . .
C5 N1 La1 121.4(18) . .
C1 N1 La1 117.0(17) . .
N1 C1 C2 120(3) . .
N1 C1 C7 118(2) . .
C2 C1 C7 121(3) . .
C1 C2 C3 122(3) . .
C1 C2 H2A 119.2 . .
C3 C2 H2A 119.2 . .
C2 C3 C4 112(3) . .
C2 C3 H3A 123.8 . .
C4 C3 H3A 123.8 . .
C5 C4 C3 120(3) . .
C5 C4 H4A 120.2 . .
C3 C4 H4A 120.2 . .
N1 C5 C4 125(3) . .
N1 C5 C6 113(2) . .
C4 C5 C6 122(2) . .
O26 C6 O41 124(3) . .
O26 C6 C5 118(2) . .
O41 C6 C5 118(2) . .
O27 C7 O46 127(3) . .
O27 C7 C1 115(2) . .
O46 C7 C1 118(3) . .
N2 C8 C9 121(2) . .
N2 C8 C14 115(2) . .
C9 C8 C14 124(2) . .
C10 C9 C8 122(3) . .
C10 C9 H9A 118.9 . .
C8 C9 H9A 118.9 . .
C9 C10 C11 116(2) . .
C9 C10 H10A 121.8 . .
C11 C10 H10A 121.8 . .
C12 C11 C10 122(2) . .
C12 C11 H11A 119.2 . .
C10 C11 H11A 119.2 . .
C11 C12 N2 121(2) . .
C11 C12 C13 128(2) . .
N2 C12 C13 111(2) . .
O16 C13 O24 124(3) . .
O16 C13 C12 117(2) . .
O24 C13 C12 119(3) . .
O48 C14 O22 120(2) . .
O48 C14 C8 119(2) . .
O22 C14 C8 121(2) . .
W1 O1 W5 100.3(12) . .
W1 O1 W3 99.1(11) . .
W5 O1 W3 97.8(12) . .
W2 O1' W1 99.5(13) . .
W2 O1' W6 97.5(13) . .
W1 O1' W6 95.9(12) . .
W2 O2 W3 104.0(13) 2_766 .
W2 O2 W4 101.5(12) 2_766 2_766
W3 O2 W4 98.9(12) . 2_766
W6 O2' W4 101.9(14) . 2_766
W6 O2' W5 101.8(15) . 2_766
W4 O2' W5 101.1(13) 2_766 2_766
W2 O8 W6 133.4(18) . .
W2 O11 W1 132.9(17) . .
O17' O17 La2 80(3) . .
C14 O22 La1 105.7(16) . 2_756
C13 O24 La2 123.6(19) . .
C6 O26 La1 125.5(17) . .
C7 O27 La1 127.4(16) . .
W5 O28 La2 160.4(11) . .
W4 O29 La1 155.5(9) . .
W5 O34 W1 134.2(19) . .
W4 O35 W3 134.1(18) . 2_766
W3 O36 W1 136(2) . .
W5 O37 W3 135.9(18) . .
O38 O38' W5 94(3) . .
O38 O38' W4 89(3) . .
W5 O38' W4 144.1(19) . .
O38' O38 W5 59(3) . .
O38' O38 W4 65(3) . .
W5 O38 W4 114.9(15) . .
W2 O40 W3 137(3) 2_766 .
C6 O41 La2 146.3(17) . 1_655
W1 O42 W6 136.2(17) . .
W4 O43 W6 133(2) . 2_766
W5 O44 W6 132(3) . 2_766
W2 O45 W4 131.0(16) . .
C7 O46 La2 167(2) . .
C14 O48 La2 122.4(16) . .
C14 O48 La1 88.5(16) . 2_756
La2 O48 La1 148.4(7) . 2_756
H30A O1W H30B 120.0 . .
H40A O2W H40B 120.0 . .
H50A O3W H50B 120.0 . .
O17 O17' La2 74(3) . .
H4B O4W H4C 120.0 . .
H5A O5W H5B 120.0 . .
H6A O6W H6B 120.0 . .
H7A O7W H7B 120.0 . .
W2 O8W H8A 141.3 2_766 .
W2 O8W H8B 67.6 2_766 .
H8A O8W H8B 120.0 . .
H9B O9W H9C 120.0 . .
H10B O10W H10C 120.0 . .
H11B O11W H11C 120.0 . .

loop_
_geom_bond_atom_site_label_1
_geom_bond_atom_site_label_2
_geom_bond_distance
_geom_bond_site_symmetry_2
W1 O23 1.69(2) .
W1 O42 1.84(2) .
W1 O34 1.91(2) .
W1 O11 1.91(2) .
W1 O36 1.91(3) .
W1 O1 2.26(3) .
W1 O1' 2.30(3) .
W2 O31 1.69(2) .
W2 O40 1.85(3) 2_766
W2 O11 1.88(3) .
W2 O45 1.89(3) .
W2 O8 1.89(2) .
W2 O2 2.17(3) 2_766
W2 O1' 2.25(3) .
W2 O8W 2.49(4) 2_766
W3 O32 1.702(19) .
W3 O36 1.87(3) .
W3 O35 1.90(2) 2_766
W3 O37 1.90(2) .
W3 O40 1.91(3) .
W3 O2 2.26(3) .
W3 O1 2.34(3) .
W5 O28 1.732(18) .
W5 O38' 1.78(3) .
W5 O37 1.88(3) .
W5 O44 1.88(3) .
W5 O34 1.91(3) .
W5 O38 2.06(3) .
W5 O2' 2.27(3) 2_766
W5 O1 2.32(3) .
W4 O29 1.689(18) .
W4 O43 1.86(3) .
W4 O38' 1.89(3) .
W4 O35 1.89(3) .
W4 O45 1.95(3) .
W4 O38 2.08(3) .
W4 O2' 2.25(3) 2_766
W4 O2 2.33(3) 2_766
W6 O30 1.68(2) .
W6 O8 1.90(2) .
W6 O42 1.91(2) .
W6 O43 1.93(3) 2_766
W6 O44 1.94(3) 2_766
W6 O2' 2.23(4) .
W6 O1' 2.38(3) .
La1 O12 2.55(2) .
La1 O26 2.573(19) .
La1 O27 2.575(18) .
La1 O22 2.582(18) 2_756
La1 O21 2.59(3) .
La1 O14 2.596(18) .
La1 O33 2.654(18) .
La1 O29 2.666(18) .
La1 N1 2.68(2) .
La1 O48 2.944(18) 2_756
La2 O24 2.511(18) .
La2 O46 2.509(18) .
La2 O41 2.536(18) 1_455
La2 O47 2.55(2) .
La2 O48 2.563(19) .
La2 O17 2.57(2) .
La2 O28 2.606(17) .
La2 N2 2.61(2) .
La2 O4 2.63(2) .
La2 O17' 2.63(5) .
N2 C8 1.32(3) .
N2 C12 1.39(3) .
N1 C5 1.30(3) .
N1 C1 1.33(3) .
C1 C2 1.38(4) .
C1 C7 1.51(4) .
C2 C3 1.44(4) .
C2 H2A 0.9300 .
C3 C4 1.47(4) .
C3 H3A 0.9300 .
C4 C5 1.33(4) .
C4 H4A 0.9300 .
C5 C6 1.53(4) .
C6 O26 1.22(3) .
C6 O41 1.29(3) .
C7 O27 1.22(3) .
C7 O46 1.24(3) .
C8 C9 1.39(3) .
C8 C14 1.49(3) .
C9 C10 1.32(4) .
C9 H9A 0.9300 .
C10 C11 1.39(4) .
C10 H10A 0.9300 .
C11 C12 1.35(4) .
C11 H11A 0.9300 .
C12 C13 1.50(4) .
C13 O16 1.27(4) .
C13 O24 1.28(3) .
C14 O48 1.26(3) .
C14 O22 1.27(3) .
O2 W2 2.17(3) 2_766
O2 W4 2.33(3) 2_766
O2' W4 2.25(3) 2_766
O2' W5 2.27(3) 2_766
O17 O17' 1.14(5) .
O22 La1 2.582(18) 2_756
O35 W3 1.90(2) 2_766
O38' O38 0.91(4) .
O40 W2 1.85(3) 2_766
O41 La2 2.536(18) 1_655
O43 W6 1.93(3) 2_766
O44 W6 1.94(3) 2_766
O48 La1 2.944(18) 2_756
O1W H30A 0.9001 .
O1W H30B 0.9000 .
O2W H40A 0.9000 .
O2W H40B 0.9001 .
O3W H50A 0.8999 .
O3W H50B 0.9000 .
O4W H4B 0.9000 .
O4W H4C 0.9001 .
O5W H5A 0.9001 .
O5W H5B 0.8999 .
O6W H6A 0.9000 .
O6W H6B 0.9000 .
O7W H7A 0.8999 .
O7W H7B 0.9000 .
O8W W2 2.49(4) 2_766
O8W H8A 0.9001 .
O8W H8B 0.9000 .
O9W H9B 0.9001 .
O9W H9C 0.9000 .
O10W H10B 0.9000 .
O10W H10C 0.9000 .
O11W H11B 0.9001 .
O11W H11C 0.8999 .
